data_4306931
loop_
_publ_author_name
'Chunyan Sun'
'Yangguang Li'
'Enbo Wang'
'Dongrong Xiao'
'Haiyan An'
'Lin Xu'

_publ_section_title
;
A Series of New Organic-Inorganic Molybdenum Arsenate Complexes Based on
[(ZnO6)(As3O3)2Mo6O18]4- and [HxAs2Mo6O26](6-x)- Clusters as SBUs
;
_journal_name_full 'Inorganic Chemistry'
_journal_page_first 1563
_journal_page_last 1574
_journal_paper_doi 10.1021/ic061227j
_journal_volume 46
_journal_year 2007
_chemical_formula_sum 'C30 H38 As2 Mo6 N6 O30'
_chemical_formula_weight 1688.14
_chemical_name_systematic
; 
 ? 
;
_space_group_IT_number 12
_symmetry_cell_setting monoclinic
_symmetry_space_group_name_Hall '-C 2y'
_symmetry_space_group_name_H-M 'C 1 2/m 1'
_atom_sites_solution_hydrogens geom
_atom_sites_solution_primary direct
_atom_sites_solution_secondary difmap
_audit_creation_method SHELXL-97
_cell_angle_alpha 90.00
_cell_angle_beta 127.52(3)
_cell_angle_gamma 90.00
_cell_formula_units_Z 2
_cell_length_a 14.691(3)
_cell_length_b 18.645(4)
_cell_length_c 10.623(2)
_cell_measurement_reflns_used 9520
_cell_measurement_temperature 293(2)
_cell_measurement_theta_max 27.48
_cell_measurement_theta_min 3.26
_cell_volume 2307.9(12)
_computing_cell_refinement 'RAPID AUTO'
_computing_data_collection 'RAPID AUTO'
_computing_data_reduction 'RAPID AUTO'
_computing_molecular_graphics 'Bruker SHELXTL'
_computing_publication_material 'Bruker SHELXTL'
_computing_structure_refinement 'SHELXL-97 (Sheldrick, 1997)'
_computing_structure_solution 'SHELXS-97 (Sheldrick, 1990)'
_diffrn_ambient_temperature 293(2)
_diffrn_detector_area_resol_mean '100x100 microns'
_diffrn_measured_fraction_theta_full 0.992
_diffrn_measured_fraction_theta_max 0.992
_diffrn_measurement_device_type 'Rigaku R-AXIS RAPID IP diffractomete'
_diffrn_measurement_method 'Oscillation scans'
_diffrn_radiation_monochromator graphite
_diffrn_radiation_source 'fine-focus sealed tube'
_diffrn_radiation_type MoK\a
_diffrn_radiation_wavelength 0.71073
_diffrn_reflns_av_R_equivalents 0.0476
_diffrn_reflns_av_sigmaI/netI 0.0472
_diffrn_reflns_limit_h_max 17
_diffrn_reflns_limit_h_min -19
_diffrn_reflns_limit_k_max 23
_diffrn_reflns_limit_k_min -24
_diffrn_reflns_limit_l_max 13
_diffrn_reflns_limit_l_min -12
_diffrn_reflns_number 9520
_diffrn_reflns_theta_full 27.48
_diffrn_reflns_theta_max 27.48
_diffrn_reflns_theta_min 3.26
_diffrn_standards_decay_% 0
_diffrn_standards_interval_count 0
_diffrn_standards_interval_time .
_diffrn_standards_number 0
_exptl_absorpt_coefficient_mu 3.111
_exptl_absorpt_correction_T_max 0.418
_exptl_absorpt_correction_T_min 0.282
_exptl_absorpt_correction_type empirical
_exptl_absorpt_process_details 'ABSCOR by T.Higashi    8 March, 1995'
_exptl_crystal_colour colorless
_exptl_crystal_density_diffrn 2.429
_exptl_crystal_density_method 'not measured'
_exptl_crystal_description block
_exptl_crystal_F_000 1636
_exptl_crystal_size_max 0.42
_exptl_crystal_size_mid 0.36
_exptl_crystal_size_min 0.28
_refine_diff_density_max 0.738
_refine_diff_density_min -1.050
_refine_diff_density_rms 0.191
_refine_ls_extinction_method none
_refine_ls_goodness_of_fit_ref 1.017
_refine_ls_hydrogen_treatment mixed
_refine_ls_matrix_type full
_refine_ls_number_parameters 191
_refine_ls_number_reflns 2704
_refine_ls_number_restraints 0
_refine_ls_restrained_S_all 1.017
_refine_ls_R_factor_all 0.0298
_refine_ls_R_factor_gt 0.0247
_refine_ls_shift/su_max 0.001
_refine_ls_shift/su_mean 0.000
_refine_ls_structure_factor_coef Fsqd
_refine_ls_weighting_details 'calc w=1/[\s^2^(Fo^2^)+(0.0254P)^2^+0.0000P] where P=(Fo^2^+2Fc^2^)/3'
_refine_ls_weighting_scheme calc
_refine_ls_wR_factor_gt 0.0538
_refine_ls_wR_factor_ref 0.0545
_reflns_number_gt 2298
_reflns_number_total 2704
_reflns_threshold_expression >2sigma(I)
_cod_data_source_file ic061227jsi20061203_101348.cif
_cod_data_source_block s27e
_cod_original_cell_volume 2307.9(8)
_cod_database_code 4306931

loop_
_symmetry_equiv_pos_as_xyz
'x, y, z'
'-x, y, -z'
'x+1/2, y+1/2, z'
'-x+1/2, y+1/2, -z'
'-x, -y, -z'
'x, -y, z'
'-x+1/2, -y+1/2, -z'
'x+1/2, -y+1/2, z'

loop_
_atom_site_label
_atom_site_type_symbol
_atom_site_fract_x
_atom_site_fract_y
_atom_site_fract_z
_atom_site_U_iso_or_equiv
_atom_site_adp_type
_atom_site_occupancy
_atom_site_symmetry_multiplicity
_atom_site_calc_flag
_atom_site_refinement_flags
_atom_site_disorder_assembly
_atom_site_disorder_group
Mo1 Mo 0.5000 0.174578(18) 1.5000 0.01601(9) Uani 1 2 d S . .
Mo2 Mo 0.256842(19) 0.088246(13) 1.32453(3) 0.01582(7) Uani 1 1 d . . .
As1 As 0.48392(3) 0.0000 1.32880(4) 0.01075(9) Uani 1 2 d S . .
O1 O 0.45893(18) 0.23095(12) 1.5843(2) 0.0285(5) Uani 1 1 d . . .
OW1 O 0.4721(2) 0.33473(15) 1.1703(4) 0.0349(6) Uani 1 1 d . . .
HW1A H 0.529(3) 0.335(2) 1.239(5) 0.033(12) Uiso 1 1 d . . .
HW1B H 0.463(4) 0.357(2) 1.096(5) 0.046(12) Uiso 1 1 d . . .
O2 O 0.21689(18) 0.14497(12) 1.4098(2) 0.0270(5) Uani 1 1 d . . .
O3 O 0.14233(17) 0.08839(12) 1.1277(2) 0.0236(5) Uani 1 1 d . . .
O4 O 0.2344(2) 0.0000 1.3906(3) 0.0182(6) Uani 1 2 d S . .
O5 O 0.4702(2) 0.0000 1.1576(3) 0.0194(6) Uani 1 2 d S . .
O6 O 0.44182(15) 0.07490(10) 1.5690(2) 0.0149(4) Uani 1 1 d . . .
O7 O 0.35488(16) 0.14838(10) 1.3103(2) 0.0169(4) Uani 1 1 d . . .
O8 O 0.3504(2) 0.0000 1.2789(3) 0.0139(5) Uani 1 2 d S . .
N1 N 0.2922(2) 0.32125(14) 1.1794(3) 0.0222(5) Uani 1 1 d . . .
H1B H 0.3643 0.3206 1.2231 0.027 Uiso 1 1 calc R . .
N2 N 0.2636(3) 0.0000 0.8886(4) 0.0211(7) Uani 1 2 d S . .
H2 H 0.3277 0.0000 0.9827 0.021 Uiso 1 2 calc SR . .
C1 C 0.1021(2) 0.33284(16) 0.9495(3) 0.0209(6) Uani 1 1 d . . .
H1A H 0.0503 0.3404 0.8406 0.025 Uiso 1 1 calc R . .
C2 C 0.2172(3) 0.33239(17) 1.0230(3) 0.0237(6) Uani 1 1 d . . .
H2A H 0.2437 0.3399 0.9638 0.028 Uiso 1 1 calc R . .
C3 C 0.2583(3) 0.31108(18) 1.2707(4) 0.0259(7) Uani 1 1 d . . .
H3A H 0.3124 0.3039 1.3794 0.031 Uiso 1 1 calc R . .
C4 C 0.1430(2) 0.31135(17) 1.2023(3) 0.0235(6) Uani 1 1 d . . .
H4A H 0.1189 0.3045 1.2646 0.028 Uiso 1 1 calc R . .
C5 C 0.0626(2) 0.32190(14) 1.0392(3) 0.0173(6) Uani 1 1 d . . .
C6 C 0.1634(4) 0.0000 0.8655(5) 0.0229(9) Uani 1 2 d S . .
H6A H 0.1642 0.0000 0.9538 0.028 Uiso 1 2 calc SR . .
C7 C 0.0593(3) 0.0000 0.7174(5) 0.0218(9) Uani 1 2 d S . .
H7A H -0.0084 0.0000 0.7067 0.026 Uiso 1 2 calc SR . .
C8 C 0.0554(3) 0.0000 0.5817(4) 0.0171(8) Uani 1 2 d S . .
C9 C 0.1604(3) 0.0000 0.6076(5) 0.0280(10) Uani 1 2 d S . .
H9A H 0.1625 0.0000 0.5219 0.034 Uiso 1 2 calc SR . .
C10 C 0.2609(4) 0.0000 0.7599(5) 0.0279(10) Uani 1 2 d S . .
H10A H 0.3301 0.0000 0.7745 0.033 Uiso 1 2 calc SR . .

loop_
_atom_site_aniso_label
_atom_site_aniso_U_11
_atom_site_aniso_U_22
_atom_site_aniso_U_33
_atom_site_aniso_U_23
_atom_site_aniso_U_13
_atom_site_aniso_U_12
Mo1 0.01721(16) 0.01563(18) 0.01027(15) 0.000 0.00583(14) 0.000
Mo2 0.01273(12) 0.02116(14) 0.01255(12) 0.00109(9) 0.00717(10) 0.00259(9)
As1 0.00892(17) 0.0153(2) 0.00743(17) 0.000 0.00468(15) 0.000
O1 0.0324(12) 0.0255(12) 0.0161(10) -0.0010(9) 0.0089(10) 0.0110(9)
OW1 0.0206(12) 0.0463(16) 0.0329(14) 0.0165(12) 0.0138(12) 0.0023(11)
O2 0.0243(11) 0.0345(13) 0.0230(11) -0.0006(9) 0.0148(10) 0.0086(9)
O3 0.0164(10) 0.0308(12) 0.0163(10) 0.0018(8) 0.0061(9) 0.0033(8)
O4 0.0153(12) 0.0250(16) 0.0174(14) 0.000 0.0116(12) 0.000
O5 0.0170(13) 0.0329(17) 0.0092(12) 0.000 0.0085(11) 0.000
O6 0.0135(8) 0.0166(10) 0.0122(9) 0.0012(7) 0.0066(8) 0.0012(7)
O7 0.0171(9) 0.0190(10) 0.0120(9) 0.0026(7) 0.0076(8) 0.0033(8)
O8 0.0103(11) 0.0180(14) 0.0131(12) 0.000 0.0071(11) 0.000
N1 0.0156(11) 0.0269(14) 0.0215(12) 0.0025(10) 0.0101(11) 0.0027(10)
N2 0.0174(16) 0.0251(19) 0.0109(15) 0.000 0.0035(14) 0.000
C1 0.0219(14) 0.0238(16) 0.0162(14) -0.0007(11) 0.0111(12) -0.0025(11)
C2 0.0254(15) 0.0266(17) 0.0205(15) -0.0003(12) 0.0148(14) -0.0030(12)
C3 0.0236(15) 0.0319(18) 0.0179(14) 0.0045(13) 0.0104(13) 0.0046(13)
C4 0.0219(14) 0.0328(18) 0.0171(14) 0.0046(12) 0.0126(13) 0.0048(12)
C5 0.0195(14) 0.0140(14) 0.0161(13) 0.0004(10) 0.0096(12) 0.0004(10)
C6 0.027(2) 0.029(2) 0.0143(19) 0.000 0.0136(18) 0.000
C7 0.0203(19) 0.030(2) 0.019(2) 0.000 0.0136(18) 0.000
C8 0.0168(19) 0.021(2) 0.0134(19) 0.000 0.0093(18) 0.000
C9 0.020(2) 0.051(3) 0.015(2) 0.000 0.0112(18) 0.000
C10 0.0181(19) 0.044(3) 0.021(2) 0.000 0.0119(19) 0.000

loop_
_atom_type_symbol
_atom_type_description
_atom_type_scat_dispersion_real
_atom_type_scat_dispersion_imag
_atom_type_scat_source
C C 0.0033 0.0016 'International Tables Vol C Tables 4.2.6.8 and 6.1.1.4'
H H 0.0000 0.0000 'International Tables Vol C Tables 4.2.6.8 and 6.1.1.4'
N N 0.0061 0.0033 'International Tables Vol C Tables 4.2.6.8 and 6.1.1.4'
O O 0.0106 0.0060 'International Tables Vol C Tables 4.2.6.8 and 6.1.1.4'
As As 0.0499 2.0058 'International Tables Vol C Tables 4.2.6.8 and 6.1.1.4'
Mo Mo -1.6832 0.6857 'International Tables Vol C Tables 4.2.6.8 and 6.1.1.4'

loop_
_geom_angle_atom_site_label_1
_geom_angle_atom_site_label_2
_geom_angle_atom_site_label_3
_geom_angle
_geom_angle_site_symmetry_1
_geom_angle_site_symmetry_3
_geom_angle_publ_flag
O1 Mo1 O1 104.21(16) 2_658 . ?
O1 Mo1 O7 97.37(9) 2_658 . ?
O1 Mo1 O7 100.81(9) . . ?
O1 Mo1 O7 100.81(9) 2_658 2_658 ?
O1 Mo1 O7 97.37(9) . 2_658 ?
O7 Mo1 O7 150.21(12) . 2_658 ?
O1 Mo1 O6 90.66(9) 2_658 2_658 ?
O1 Mo1 O6 164.44(9) . 2_658 ?
O7 Mo1 O6 81.46(7) . 2_658 ?
O7 Mo1 O6 74.96(7) 2_658 2_658 ?
O1 Mo1 O6 164.44(9) 2_658 . ?
O1 Mo1 O6 90.66(9) . . ?
O7 Mo1 O6 74.96(7) . . ?
O7 Mo1 O6 81.46(7) 2_658 . ?
O6 Mo1 O6 74.96(9) 2_658 . ?
O3 Mo2 O2 104.31(10) . . ?
O3 Mo2 O4 101.01(11) . . ?
O2 Mo2 O4 98.48(10) . . ?
O3 Mo2 O7 97.50(9) . . ?
O2 Mo2 O7 101.43(10) . . ?
O4 Mo2 O7 148.44(9) . . ?
O3 Mo2 O6 163.87(8) . . ?
O2 Mo2 O6 91.09(9) . . ?
O4 Mo2 O6 81.06(9) . . ?
O7 Mo2 O6 74.35(7) . . ?
O3 Mo2 O8 90.69(9) . . ?
O2 Mo2 O8 164.43(9) . . ?
O4 Mo2 O8 74.16(8) . . ?
O7 Mo2 O8 80.32(7) . . ?
O6 Mo2 O8 74.38(8) . . ?
O8 As1 O6 111.82(8) . 2_658 ?
O8 As1 O6 111.82(8) . 5_658 ?
O6 As1 O6 110.86(13) 2_658 5_658 ?
O8 As1 O5 107.72(13) . . ?
O6 As1 O5 107.17(8) 2_658 . ?
O6 As1 O5 107.17(8) 5_658 . ?
HW1A OW1 HW1B 113(4) . . ?
Mo2 O4 Mo2 120.53(13) 6 . ?
As1 O6 Mo1 129.69(9) 5_658 . ?
As1 O6 Mo2 130.58(10) 5_658 . ?
Mo1 O6 Mo2 88.11(6) . . ?
Mo1 O7 Mo2 118.78(9) . . ?
As1 O8 Mo2 129.83(7) . 6 ?
As1 O8 Mo2 129.83(7) . . ?
Mo2 O8 Mo2 87.69(8) 6 . ?
C2 N1 C3 122.1(3) . . ?
C2 N1 H1B 119.0 . . ?
C3 N1 H1B 119.0 . . ?
C6 N2 C10 117.8(4) . . ?
C6 N2 H2 121.1 . . ?
C10 N2 H2 121.1 . . ?
C2 C1 C5 119.6(3) . . ?
C2 C1 H1A 120.2 . . ?
C5 C1 H1A 120.2 . . ?
N1 C2 C1 120.5(3) . . ?
N1 C2 H2A 119.8 . . ?
C1 C2 H2A 119.8 . . ?
N1 C3 C4 119.6(3) . . ?
N1 C3 H3A 120.2 . . ?
C4 C3 H3A 120.2 . . ?
C3 C4 C5 119.7(3) . . ?
C3 C4 H4A 120.2 . . ?
C5 C4 H4A 120.2 . . ?
C4 C5 C1 118.5(3) . . ?
C4 C5 C5 121.2(3) . 2_557 ?
C1 C5 C5 120.2(3) . 2_557 ?
N2 C6 C7 122.9(4) . . ?
N2 C6 H6A 118.6 . . ?
C7 C6 H6A 118.6 . . ?
C6 C7 C8 119.8(4) . . ?
C6 C7 H7A 120.1 . . ?
C8 C7 H7A 120.1 . . ?
C9 C8 C7 116.6(4) . . ?
C9 C8 C8 121.6(4) . 5_556 ?
C7 C8 C8 121.8(4) . 5_556 ?
C10 C9 C8 120.0(4) . . ?
C10 C9 H9A 120.0 . . ?
C8 C9 H9A 120.0 . . ?
N2 C10 C9 122.9(4) . . ?
N2 C10 H10A 118.6 . . ?
C9 C10 H10A 118.6 . . ?

loop_
_geom_bond_atom_site_label_1
_geom_bond_atom_site_label_2
_geom_bond_distance
_geom_bond_site_symmetry_2
_geom_bond_publ_flag
Mo1 O1 1.711(2) 2_658 ?
Mo1 O1 1.711(2) . ?
Mo1 O7 1.901(2) . ?
Mo1 O7 1.901(2) 2_658 ?
Mo1 O6 2.3421(19) 2_658 ?
Mo1 O6 2.3421(19) . ?
Mo2 O3 1.708(2) . ?
Mo2 O2 1.712(2) . ?
Mo2 O4 1.8949(13) . ?
Mo2 O7 1.903(2) . ?
Mo2 O6 2.365(2) . ?
Mo2 O8 2.3754(18) . ?
As1 O8 1.692(2) . ?
As1 O6 1.6959(19) 2_658 ?
As1 O6 1.6959(19) 5_658 ?
As1 O5 1.703(2) . ?
OW1 HW1A 0.70(4) . ?
OW1 HW1B 0.83(5) . ?
O4 Mo2 1.8949(13) 6 ?
O6 As1 1.6959(19) 5_658 ?
O8 Mo2 2.3754(18) 6 ?
N1 C2 1.338(4) . ?
N1 C3 1.347(4) . ?
N1 H1B 0.8600 . ?
N2 C6 1.338(5) . ?
N2 C10 1.343(5) . ?
N2 H2 0.8600 . ?
C1 C2 1.363(4) . ?
C1 C5 1.400(4) . ?
C1 H1A 0.9300 . ?
C2 H2A 0.9300 . ?
C3 C4 1.377(4) . ?
C3 H3A 0.9300 . ?
C4 C5 1.394(4) . ?
C4 H4A 0.9300 . ?
C5 C5 1.487(5) 2_557 ?
C6 C7 1.372(6) . ?
C6 H6A 0.9300 . ?
C7 C8 1.408(5) . ?
C7 H7A 0.9300 . ?
C8 C9 1.391(5) . ?
C8 C8 1.491(7) 5_556 ?
C9 C10 1.374(6) . ?
C9 H9A 0.9300 . ?
C10 H10A 0.9300 . ?
